data_7047660
loop_
_publ_author_name
'Yoshimura, Takashi'
'Nagata, Kojiro'
'Shiroyama, Tatsuki'
'Kino, Yasushi'
'Takayama, Tsutomu'
'Sekine, Tsutomu'
'Shinohara, Atsushi'

_publ_section_title
;
 A luminescent dicyanidonitridotechnetium(v) core with tridentate ligand
 coordination sites.
;
_journal_issue 45
_journal_name_full 'Dalton transactions (Cambridge, England : 2003)'
_journal_page_first 16027
_journal_page_last 16030
_journal_paper_doi 10.1039/c8dt02935k
_journal_volume 47
_journal_year 2018
_chemical_formula_moiety '2(C14 H13 N6 Tc), C7 H8'
_chemical_formula_sum 'C17.5 H17 N6 Tc'
_chemical_formula_weight 410.28
_chemical_name_systematic TcNCN2bpa
_space_group_crystal_system triclinic
_space_group_IT_number 2
_space_group_name_Hall '-P 1'
_space_group_name_H-M_alt 'P -1'
_symmetry_space_group_name_Hall '-P 1'
_symmetry_space_group_name_H-M 'P -1'
_atom_sites_solution_hydrogens geom
_atom_sites_solution_primary direct
_atom_sites_solution_secondary difmap
_audit_update_record
;
2018-07-19 deposited with the CCDC.
2018-09-21 downloaded from the CCDC.
;
_cell_angle_alpha 66.5421(17)
_cell_angle_beta 87.0938(14)
_cell_angle_gamma 72.793(2)
_cell_formula_units_Z 2
_cell_length_a 7.3182(3)
_cell_length_b 10.7602(4)
_cell_length_c 12.5043(5)
_cell_measurement_reflns_used 7821
_cell_measurement_temperature 170
_cell_measurement_theta_max 27.48
_cell_measurement_theta_min 3.07
_cell_volume 860.32(6)
_computing_cell_refinement 'RAPID AUTO'
_computing_data_collection 'RAPID AUTO (Rigaku, ????)'
_computing_data_reduction 'RAPID AUTO'
_computing_molecular_graphics 'CrystalStructure 4.3'
_computing_publication_material 'CrystalStructure 4.3 (Rigaku, 2018)'
_computing_structure_refinement 'SHELXL Version 2017/1 (Sheldrick, 2008)'
_computing_structure_solution 'SHELXT Version 2014/5 (Sheldrick, 2014)'
_diffrn_ambient_temperature 170
_diffrn_detector_area_resol_mean 10.000
_diffrn_measured_fraction_theta_full 0.998
_diffrn_measured_fraction_theta_max 0.990
_diffrn_measurement_device_type 'Rigaku R-AXIS RAPID'
_diffrn_measurement_method \w
_diffrn_radiation_type 'Mo K\a'
_diffrn_radiation_wavelength 0.71075
_diffrn_reflns_av_R_equivalents 0.0450
_diffrn_reflns_av_unetI/netI 0.0538
_diffrn_reflns_Laue_measured_fraction_full 0.998
_diffrn_reflns_Laue_measured_fraction_max 0.990
_diffrn_reflns_limit_h_max 9
_diffrn_reflns_limit_h_min -9
_diffrn_reflns_limit_k_max 13
_diffrn_reflns_limit_k_min -13
_diffrn_reflns_limit_l_max 15
_diffrn_reflns_limit_l_min -16
_diffrn_reflns_number 8568
_diffrn_reflns_point_group_measured_fraction_full 0.998
_diffrn_reflns_point_group_measured_fraction_max 0.990
_diffrn_reflns_theta_full 25.242
_diffrn_reflns_theta_max 27.475
_diffrn_reflns_theta_min 3.069
_diffrn_standards_number 0
_exptl_absorpt_coefficient_mu 0.840
_exptl_absorpt_correction_T_max 0.889
_exptl_absorpt_correction_T_min 0.466
_exptl_absorpt_correction_type multi-scan
_exptl_absorpt_process_details 'ABSCOR (Rigaku, 1995)'
_exptl_crystal_colour yellow
_exptl_crystal_density_diffrn 1.576
_exptl_crystal_density_method 'not measured'
_exptl_crystal_description block
_exptl_crystal_F_000 414.00
_exptl_crystal_size_max 0.220
_exptl_crystal_size_mid 0.140
_exptl_crystal_size_min 0.140
_refine_diff_density_max 6.42
_refine_diff_density_min -1.39
_refine_ls_extinction_method none
_refine_ls_goodness_of_fit_ref 1.209
_refine_ls_hydrogen_treatment constr
_refine_ls_number_parameters 254
_refine_ls_number_reflns 3919
_refine_ls_number_restraints 122
_refine_ls_R_factor_all 0.0901
_refine_ls_R_factor_gt 0.0795
_refine_ls_shift/su_max 0.000
_refine_ls_structure_factor_coef Fsqd
_refine_ls_weighting_details 'w = 1/[\s^2^(Fo^2^)+(0.0714P)^2^+6.4311P] where P=(Fo^2^+2Fc^2^)/3'
_refine_ls_weighting_scheme calc
_refine_ls_wR_factor_gt 0.1953
_refine_ls_wR_factor_ref 0.2022
_reflns_Friedel_coverage 0.000
_reflns_number_gt 3407
_reflns_number_total 3919
_reflns_threshold_expression F^2^>2.0\s(F^2^)
_cod_data_source_file c8dt02935k2.cif
_cod_data_source_block TcN(CN)2bpa
_cod_depositor_comments 'Adding full bibliography for 7047659--7047660.cif.'
_cod_database_code 7047660

loop_
_space_group_symop_id
_space_group_symop_operation_xyz
1 +X,+Y,+Z
2 -X,-Y,-Z

loop_
_atom_site_label
_atom_site_type_symbol
_atom_site_fract_x
_atom_site_fract_y
_atom_site_fract_z
_atom_site_U_iso_or_equiv
_atom_site_adp_type
_atom_site_occupancy
_atom_site_site_symmetry_order
_atom_site_calc_flag
_atom_site_refinement_flags_posn
_atom_site_refinement_flags_adp
_atom_site_refinement_flags_occupancy
_atom_site_disorder_assembly
_atom_site_disorder_group
Tc1 Tc 0.42640(8) 0.30752(6) 0.31381(5) 0.0304(2) Uani 1 1 d . . . . .
N5 N 0.1746(7) 0.4653(5) 0.3294(4) 0.0230(10) Uani 1 1 d . . . . .
N6 N 0.1936(8) 0.1877(6) 0.3929(5) 0.0277(11) Uani 1 1 d . . . . .
H6 H 0.236647 0.119653 0.475631 0.033 Uiso 1 1 calc R U . . .
N4 N 0.2768(8) 0.2987(6) 0.1703(5) 0.0307(12) Uani 1 1 d . . . . .
N3 N 0.7464(9) 0.0092(7) 0.3500(5) 0.0353(13) Uani 1 1 d . . . . .
N1 N 0.5424(9) 0.4160(7) 0.2298(6) 0.0403(14) Uani 1 1 d . . . . .
C1 C 0.5298(9) 0.2770(7) 0.4763(6) 0.0306(14) Uani 1 1 d . . . . .
C13 C 0.0100(8) 0.4361(7) 0.3622(5) 0.0228(12) Uani 1 1 d . . . . .
C2 C 0.6309(9) 0.1144(7) 0.3359(5) 0.0277(13) Uani 1 1 d . . . . .
N2 N 0.5885(10) 0.2638(8) 0.5639(6) 0.0453(16) Uani 1 1 d . . . . .
C9 C 0.1845(10) 0.5966(7) 0.3090(6) 0.0298(14) Uani 1 1 d . . . . .
H9 H 0.302308 0.616998 0.288505 0.036 Uiso 1 1 calc R U . . .
C12 C -0.1527(10) 0.5394(8) 0.3713(6) 0.0329(15) Uani 1 1 d . . . . .
H12 H -0.268848 0.517121 0.394054 0.039 Uiso 1 1 calc R U . . .
C10 C 0.0287(10) 0.7015(7) 0.3172(6) 0.0338(15) Uani 1 1 d . . . . .
H10 H 0.039360 0.792758 0.302274 0.041 Uiso 1 1 calc R U . . .
C8 C 0.1878(10) 0.1080(7) 0.3219(7) 0.0341(15) Uani 1 1 d . . . . .
H8A H 0.072744 0.074727 0.336745 0.041 Uiso 1 1 calc R U . . .
H8B H 0.302910 0.023849 0.342903 0.041 Uiso 1 1 calc R U . . .
C7 C 0.1816(10) 0.2040(8) 0.1945(7) 0.0364(16) Uani 1 1 d . . . . .
C11 C -0.1419(10) 0.6726(7) 0.3471(6) 0.0330(15) Uani 1 1 d . . . . .
H11 H -0.251469 0.744532 0.350942 0.040 Uiso 1 1 calc R U . . .
C3 C 0.2840(11) 0.3838(9) 0.0559(6) 0.0415(18) Uani 1 1 d . . . . .
H3 H 0.352339 0.451263 0.038630 0.050 Uiso 1 1 calc R U . . .
C14 C 0.0032(9) 0.2886(7) 0.3894(6) 0.0300(14) Uani 1 1 d . . . . .
H14A H -0.050761 0.252703 0.465986 0.036 Uiso 1 1 calc R U . . .
H14B H -0.084149 0.292370 0.329440 0.036 Uiso 1 1 calc R U . . .
C6 C 0.0866(13) 0.1924(11) 0.1061(9) 0.053(2) Uani 1 1 d . . . . .
H6A H 0.016304 0.126058 0.124263 0.064 Uiso 1 1 calc R U . . .
C5 C 0.0983(15) 0.2818(13) -0.0099(8) 0.063(3) Uani 1 1 d . . . . .
H5 H 0.035857 0.275695 -0.071575 0.076 Uiso 1 1 calc R U . . .
C4 C 0.1973(14) 0.3765(12) -0.0350(7) 0.057(2) Uani 1 1 d . . . . .
H4 H 0.206618 0.436451 -0.113667 0.069 Uiso 1 1 calc R U . . .
C21 C 0.322(4) -0.148(3) 0.037(2) 0.095(10) Uani 0.5 1 d D U P A -1
H21A H 0.381258 -0.234901 0.106344 0.142 Uiso 0.5 1 calc R U P A -1
H21B H 0.311389 -0.172371 -0.029141 0.142 Uiso 0.5 1 calc R U P A -1
H21C H 0.193851 -0.100776 0.053753 0.142 Uiso 0.5 1 calc R U P A -1
C18 C 0.441(2) -0.0521(18) 0.0096(13) 0.052(4) Uani 0.5 1 d D U P A -1
C17 C 0.533(4) -0.043(3) 0.0981(18) 0.063(7) Uani 0.5 1 d D U P A -1
H17 H 0.518547 -0.097468 0.177382 0.075 Uiso 0.5 1 calc R U P A -1
C16 C 0.645(3) 0.047(2) 0.0712(14) 0.070(5) Uani 0.5 1 d D U P A -1
H16 H 0.712381 0.051554 0.131765 0.084 Uiso 0.5 1 calc R U P A -1
C15 C 0.660(4) 0.129(3) -0.0443(15) 0.071(7) Uani 0.5 1 d D U P A -1
H15 H 0.730945 0.195091 -0.062698 0.085 Uiso 0.5 1 calc R U P A -1
C20 C 0.572(3) 0.1175(19) -0.1333(14) 0.053(4) Uani 0.5 1 d D U P A -1
H20 H 0.588115 0.170800 -0.212619 0.064 Uiso 0.5 1 calc R U P A -1
C19 C 0.461(4) 0.027(2) -0.1053(15) 0.044(5) Uani 0.5 1 d D U P A -1
H19 H 0.396890 0.019546 -0.165772 0.053 Uiso 0.5 1 calc R U P A -1

loop_
_atom_site_aniso_label
_atom_site_aniso_U_11
_atom_site_aniso_U_22
_atom_site_aniso_U_33
_atom_site_aniso_U_23
_atom_site_aniso_U_13
_atom_site_aniso_U_12
Tc1 0.0191(3) 0.0328(3) 0.0404(4) -0.0179(3) -0.0005(2) -0.0043(2)
N5 0.024(3) 0.029(2) 0.014(2) -0.009(2) -0.0010(19) -0.005(2)
N6 0.023(3) 0.027(3) 0.031(3) -0.008(2) -0.003(2) -0.008(2)
N4 0.023(3) 0.043(3) 0.025(3) -0.018(2) -0.001(2) -0.002(2)
N3 0.031(3) 0.039(3) 0.033(3) -0.016(3) 0.001(2) -0.003(3)
N1 0.030(3) 0.041(3) 0.052(4) -0.022(3) 0.005(3) -0.011(3)
C1 0.020(3) 0.037(3) 0.035(4) -0.018(3) 0.002(3) -0.004(3)
C13 0.022(3) 0.031(3) 0.015(3) -0.009(2) 0.000(2) -0.006(2)
C2 0.027(3) 0.037(3) 0.021(3) -0.015(3) 0.001(2) -0.008(3)
N2 0.039(4) 0.054(4) 0.047(4) -0.024(3) -0.001(3) -0.015(3)
C9 0.028(3) 0.030(3) 0.031(3) -0.011(3) 0.001(3) -0.009(3)
C12 0.021(3) 0.042(4) 0.036(4) -0.020(3) 0.001(3) -0.003(3)
C10 0.036(4) 0.031(3) 0.030(3) -0.010(3) 0.001(3) -0.005(3)
C8 0.028(3) 0.034(3) 0.044(4) -0.020(3) 0.002(3) -0.009(3)
C7 0.027(3) 0.049(4) 0.039(4) -0.030(3) 0.000(3) -0.002(3)
C11 0.033(3) 0.033(3) 0.025(3) -0.013(3) -0.003(3) 0.003(3)
C3 0.033(4) 0.058(5) 0.025(3) -0.014(3) 0.003(3) -0.005(3)
C14 0.023(3) 0.037(3) 0.034(3) -0.017(3) 0.008(3) -0.012(3)
C6 0.039(4) 0.077(6) 0.065(6) -0.047(5) 0.003(4) -0.021(4)
C5 0.060(6) 0.100(8) 0.033(4) -0.037(5) -0.006(4) -0.012(6)
C4 0.049(5) 0.090(7) 0.028(4) -0.021(4) -0.002(3) -0.017(5)
C21 0.058(16) 0.10(2) 0.12(2) -0.021(16) 0.045(15) -0.051(16)
C18 0.032(7) 0.064(9) 0.040(6) -0.005(6) 0.002(6) -0.007(6)
C17 0.044(13) 0.085(15) 0.033(7) -0.012(9) -0.003(8) 0.002(11)
C16 0.065(11) 0.105(14) 0.041(7) -0.035(9) -0.003(8) -0.017(10)
C15 0.080(17) 0.085(15) 0.061(9) -0.033(10) -0.002(10) -0.038(13)
C20 0.059(10) 0.064(9) 0.043(7) -0.022(7) 0.007(7) -0.027(8)
C19 0.039(12) 0.055(10) 0.033(6) -0.013(7) -0.002(7) -0.014(9)

loop_
_atom_type_symbol
_atom_type_description
_atom_type_scat_dispersion_real
_atom_type_scat_dispersion_imag
_atom_type_scat_source
C C 0.0033 0.0016
;
International Tables for Crystallography
(Vol. C, Tables 4.2.6.8 and 6.1.1.4)
;
H H 0.0000 0.0000
;
International Tables for Crystallography
(Vol. C, Table 6.1.1.4)
;
N N 0.0061 0.0033
;
International Tables for Crystallography
(Vol. C, Tables 4.2.6.8 and 6.1.1.4)
;
Tc Tc -1.4390 0.7593
;
International Tables for Crystallography
(Vol. C, Tables 4.2.6.8 and 6.1.1.4)
;

loop_
_geom_angle_atom_site_label_1
_geom_angle_atom_site_label_2
_geom_angle_atom_site_label_3
_geom_angle
N1 Tc1 C1 99.6(3)
N1 Tc1 C2 98.7(3)
C1 Tc1 C2 87.2(2)
N1 Tc1 N5 98.2(3)
C1 Tc1 N5 87.8(2)
C2 Tc1 N5 162.9(2)
N1 Tc1 N4 95.9(3)
C1 Tc1 N4 164.5(3)
C2 Tc1 N4 89.8(2)
N5 Tc1 N4 90.67(19)
N1 Tc1 N6 164.5(3)
C1 Tc1 N6 93.4(2)
C2 Tc1 N6 90.3(2)
N5 Tc1 N6 73.67(19)
N4 Tc1 N6 71.4(2)
C13 N5 C9 118.5(6)
C13 N5 Tc1 122.0(4)
C9 N5 Tc1 119.5(4)
C8 N6 C14 111.5(5)
C8 N6 Tc1 105.7(4)
C14 N6 Tc1 111.6(4)
C8 N6 H6 109.3
C14 N6 H6 109.3
Tc1 N6 H6 109.3
C7 N4 C3 118.4(6)
C7 N4 Tc1 119.3(5)
C3 N4 Tc1 122.2(5)
N2 C1 Tc1 177.9(7)
N5 C13 C12 121.5(6)
N5 C13 C14 118.1(5)
C12 C13 C14 120.4(6)
N3 C2 Tc1 178.0(6)
N5 C9 C10 122.1(6)
N5 C9 H9 119.0
C10 C9 H9 119.0
C11 C12 C13 119.2(6)
C11 C12 H12 120.4
C13 C12 H12 120.4
C11 C10 C9 119.3(7)
C11 C10 H10 120.4
C9 C10 H10 120.4
N6 C8 C7 108.7(6)
N6 C8 H8A 109.9
C7 C8 H8A 109.9
N6 C8 H8B 109.9
C7 C8 H8B 109.9
H8A C8 H8B 108.3
N4 C7 C6 121.5(8)
N4 C7 C8 115.9(6)
C6 C7 C8 122.5(8)
C12 C11 C10 119.4(6)
C12 C11 H11 120.3
C10 C11 H11 120.3
N4 C3 C4 123.1(8)
N4 C3 H3 118.4
C4 C3 H3 118.4
N6 C14 C13 113.3(5)
N6 C14 H14A 108.9
C13 C14 H14A 108.9
N6 C14 H14B 108.9
C13 C14 H14B 108.9
H14A C14 H14B 107.7
C7 C6 C5 117.9(9)
C7 C6 H6A 121.0
C5 C6 H6A 121.0
C4 C5 C6 120.8(8)
C4 C5 H5 119.6
C6 C5 H5 119.6
C5 C4 C3 118.2(8)
C5 C4 H4 120.9
C3 C4 H4 120.9
C18 C21 H21A 109.5
C18 C21 H21B 109.5
H21A C21 H21B 109.5
C18 C21 H21C 109.5
H21A C21 H21C 109.5
H21B C21 H21C 109.5
C17 C18 C19 120.6(13)
C17 C18 C21 120.0(15)
C19 C18 C21 119.3(14)
C18 C17 C16 119.6(14)
C18 C17 H17 120.2
C16 C17 H17 120.2
C17 C16 C15 119.6(14)
C17 C16 H16 120.2
C15 C16 H16 120.2
C20 C15 C16 120.8(14)
C20 C15 H15 119.6
C16 C15 H15 119.6
C15 C20 C19 119.0(14)
C15 C20 H20 120.5
C19 C20 H20 120.5
C18 C19 C20 120.2(13)
C18 C19 H19 119.9
C20 C19 H19 119.9

loop_
_geom_bond_atom_site_label_1
_geom_bond_atom_site_label_2
_geom_bond_distance
Tc1 N1 1.645(7)
Tc1 C1 2.070(7)
Tc1 C2 2.093(7)
Tc1 N5 2.166(5)
Tc1 N4 2.196(5)
Tc1 N6 2.378(5)
N5 C13 1.338(8)
N5 C9 1.355(8)
N6 C8 1.469(9)
N6 C14 1.482(8)
N6 H6 1.0000
N4 C7 1.330(10)
N4 C3 1.365(9)
N3 C2 1.148(9)
C1 N2 1.137(10)
C13 C12 1.404(9)
C13 C14 1.501(9)
C9 C10 1.379(9)
C9 H9 0.9500
C12 C11 1.368(10)
C12 H12 0.9500
C10 C11 1.373(10)
C10 H10 0.9500
C8 C7 1.508(11)
C8 H8A 0.9900
C8 H8B 0.9900
C7 C6 1.400(11)
C11 H11 0.9500
C3 C4 1.370(11)
C3 H3 0.9500
C14 H14A 0.9900
C14 H14B 0.9900
C6 C5 1.401(14)
C6 H6A 0.9500
C5 C4 1.349(15)
C5 H5 0.9500
C4 H4 0.9500
C21 C18 1.47(3)
C21 H21A 0.9800
C21 H21B 0.9800
C21 H21C 0.9800
C18 C17 1.373(14)
C18 C19 1.373(14)
C17 C16 1.378(15)
C17 H17 0.9500
C16 C15 1.380(15)
C16 H16 0.9500
C15 C20 1.377(15)
C15 H15 0.9500
C20 C19 1.380(14)
C20 H20 0.9500
C19 H19 0.9500

loop_
_geom_hbond_atom_site_label_D
_geom_hbond_atom_site_label_H
_geom_hbond_atom_site_label_A
_geom_hbond_site_symmetry_A
_geom_hbond_distance_DA
_geom_hbond_distance_DH
_geom_hbond_distance_HA
_geom_hbond_angle_DHA
_geom_hbond_publ_flag
N6 H6 N3 2_656 3.032(7) 1.000 2.053 165.8 no

loop_
_geom_torsion_atom_site_label_1
_geom_torsion_atom_site_label_2
_geom_torsion_atom_site_label_3
_geom_torsion_atom_site_label_4
_geom_torsion
C9 N5 C13 C12 2.5(9)
Tc1 N5 C13 C12 -179.6(5)
C9 N5 C13 C14 -177.5(6)
Tc1 N5 C13 C14 0.4(7)
C13 N5 C9 C10 -2.3(9)
Tc1 N5 C9 C10 179.7(5)
N5 C13 C12 C11 -0.6(10)
C14 C13 C12 C11 179.4(6)
N5 C9 C10 C11 0.1(10)
C14 N6 C8 C7 75.8(7)
Tc1 N6 C8 C7 -45.7(6)
C3 N4 C7 C6 -1.4(10)
Tc1 N4 C7 C6 -178.9(6)
C3 N4 C7 C8 176.8(6)
Tc1 N4 C7 C8 -0.7(8)
N6 C8 C7 N4 33.6(8)
N6 C8 C7 C6 -148.2(7)
C13 C12 C11 C10 -1.6(10)
C9 C10 C11 C12 1.8(10)
C7 N4 C3 C4 0.2(11)
Tc1 N4 C3 C4 177.6(7)
C8 N6 C14 C13 -130.4(6)
Tc1 N6 C14 C13 -12.5(7)
N5 C13 C14 N6 8.7(8)
C12 C13 C14 N6 -171.2(6)
N4 C7 C6 C5 1.5(12)
C8 C7 C6 C5 -176.6(8)
C7 C6 C5 C4 -0.4(15)
C6 C5 C4 C3 -0.7(15)
N4 C3 C4 C5 0.9(14)
C19 C18 C17 C16 0(3)
C21 C18 C17 C16 179.6(18)
C18 C17 C16 C15 2(3)
C17 C16 C15 C20 -4(4)
C16 C15 C20 C19 3(4)
C17 C18 C19 C20 0(4)
C21 C18 C19 C20 -179.9(19)
C15 C20 C19 C18 -1(4)
